data_1515366
loop_
_publ_author_name
'Busschaert, Nathalie'
'Bradberry, Samuel J.'
'Wenzel, Marco'
'Haynes, Cally J. E.'
'Hiscock, Jennifer R.'
'Kirby, Isabelle L.'
'Karagiannidis, Louise E.'
'Moore, Stephen J.'
'Wells, Neil J.'
'Herniman, Julie'
'Langley, G. John'
'Horton, Peter N.'
'Light, Mark E.'
'Marques, Igor'
'Costa, Paulo J.'
'F\'elix, V\'itor'
'Frey, Jeremy G.'
'Gale, Philip A.'

_publ_section_title
;
 Towards predictable transmembrane transport: QSAR analysis of anion
 binding and transport
;
_journal_issue 8
_journal_name_full 'Chemical Science'
_journal_page_first 3036
_journal_paper_doi 10.1039/c3sc51023a
_journal_volume 4
_journal_year 2013
_chemical_compound_source 'Nathalie Busschaert'
_chemical_formula_moiety 'C13 H19 Br N2 S'
_chemical_formula_sum 'C13 H19 Br N2 S'
_chemical_formula_weight 315.27
_chemical_name_systematic
;
?
;
_space_group_IT_number 14
_symmetry_cell_setting monoclinic
_symmetry_space_group_name_Hall '-P 2ybc'
_symmetry_space_group_name_H-M 'P 1 21/c 1'
_atom_sites_solution_hydrogens geom
_atom_sites_solution_primary direct
_atom_sites_solution_secondary difmap
_audit_creation_method SHELXL-97
_cell_angle_alpha 90.00
_cell_angle_beta 97.599(7)
_cell_angle_gamma 90.00
_cell_formula_units_Z 8
_cell_length_a 17.3563(8)
_cell_length_b 7.8428(3)
_cell_length_c 21.0265(15)
_cell_measurement_reflns_used 20191
_cell_measurement_temperature 100(2)
_cell_measurement_theta_max 27.5
_cell_measurement_theta_min 3.1
_cell_volume 2837.0(3)
_computing_cell_refinement
;
CrystalClear-SM Expert 2.0 r7 (Rigaku, 2011)
;
_computing_data_collection
;
CrystalClear-SM Expert 2.0 r7 (Rigaku, 2011)
;
_computing_data_reduction
;
CrystalClear-SM Expert 2.0 r7 (Rigaku, 2011)
;
_computing_publication_material 'WINGX (Farrugia, 1998)'
_computing_structure_refinement 'SHELXL-97 (Sheldrick, 2008)'
_computing_structure_solution 'SHELXS-97 (Sheldrick, 1997)'
_diffrn_ambient_temperature 100(2)
_diffrn_detector 'CCD plate'
_diffrn_detector_area_resol_mean 28.5714
_diffrn_detector_type 'Rigaku HG Saturn724+ (2x2 bin mode)'
_diffrn_measured_fraction_theta_full 0.998
_diffrn_measured_fraction_theta_max 0.998
_diffrn_measurement_device 'four-circle \k diffractometer'
_diffrn_measurement_device_type 'Rigaku AFC12 (Left)'
_diffrn_measurement_method 'profile data from \w-scans'
_diffrn_measurement_specimen_support 'MiTeGen micromount'
_diffrn_radiation_collimation 'Confocal mirrors, HF Varimax '
_diffrn_radiation_type MoK\a
_diffrn_radiation_wavelength 0.71075
_diffrn_reflns_av_R_equivalents 0.0555
_diffrn_reflns_av_sigmaI/netI 0.0526
_diffrn_reflns_limit_h_max 22
_diffrn_reflns_limit_h_min -22
_diffrn_reflns_limit_k_max 9
_diffrn_reflns_limit_k_min -10
_diffrn_reflns_limit_l_max 27
_diffrn_reflns_limit_l_min -20
_diffrn_reflns_number 26506
_diffrn_reflns_theta_full 27.48
_diffrn_reflns_theta_max 27.48
_diffrn_reflns_theta_min 3.07
_diffrn_source 'Rotating Anode'
_diffrn_source_current 55.0
_diffrn_source_power 2.475
_diffrn_source_voltage 45.0
_exptl_absorpt_coefficient_mu 3.026
_exptl_absorpt_correction_T_max 0.9704
_exptl_absorpt_correction_T_min 0.5067
_exptl_absorpt_correction_type multi-scan
_exptl_absorpt_process_details
;
Jacobson, R. (1998). REQAB. Private communication to the
Rigaku Corporation, Tokyo, Japan.
;
_exptl_crystal_colour colorless
_exptl_crystal_density_diffrn 1.476
_exptl_crystal_density_method 'not measured'
_exptl_crystal_description Needle
_exptl_crystal_F_000 1296
_exptl_crystal_size_max 0.26
_exptl_crystal_size_mid 0.03
_exptl_crystal_size_min 0.01
_refine_diff_density_max 0.397
_refine_diff_density_min -0.502
_refine_diff_density_rms 0.091
_refine_ls_extinction_method none
_refine_ls_goodness_of_fit_ref 1.068
_refine_ls_hydrogen_treatment constr
_refine_ls_matrix_type full
_refine_ls_number_parameters 307
_refine_ls_number_reflns 6491
_refine_ls_number_restraints 0
_refine_ls_restrained_S_all 1.068
_refine_ls_R_factor_all 0.0523
_refine_ls_R_factor_gt 0.0328
_refine_ls_shift/su_max 0.002
_refine_ls_shift/su_mean 0.000
_refine_ls_structure_factor_coef Fsqd
_refine_ls_weighting_details 'calc w=1/[\s^2^(Fo^2^)+(0.0253P)^2^+0.3437P] where P=(Fo^2^+2Fc^2^)/3'
_refine_ls_weighting_scheme calc
_refine_ls_wR_factor_gt 0.0662
_refine_ls_wR_factor_ref 0.0739
_reflns_number_gt 4955
_reflns_number_total 6491
_reflns_threshold_expression >2\s(I)
_cod_data_source_file c3sc51023a.cif
_cod_data_source_block p-Br
_cod_depositor_comments
;
The following automatic conversions were performed:

'_symmetry_cell_setting' value 'Monoclinic' changed to 'monoclinic'
according to
/usr/data/users/saulius/automatic-downloads/retrospective/RSC/lib/dictionaries/cif_core.dic
dictionary named 'cif_core.dic' version 2.4.2 from 2011-04-26.

Automatic conversion script
Id: cif_fix_values 2281 2013-09-26 08:29:07Z andrius 
;
_cod_original_sg_symbol_H-M 'P 21/c'
_cod_database_code 1515366

loop_
_symmetry_equiv_pos_as_xyz
'x, y, z'
'-x, y+1/2, -z+1/2'
'-x, -y, -z'
'x, -y-1/2, z-1/2'

loop_
_atom_site_label
_atom_site_type_symbol
_atom_site_fract_x
_atom_site_fract_y
_atom_site_fract_z
_atom_site_U_iso_or_equiv
_atom_site_adp_type
_atom_site_occupancy
_atom_site_symmetry_multiplicity
_atom_site_calc_flag
_atom_site_refinement_flags
C1 C -0.44792(16) 0.7550(3) 0.47632(11) 0.0335(6) Uani 1 1 d .
H1A H -0.5019 0.7879 0.4620 0.050 Uiso 1 1 calc R
H1B H -0.4249 0.8349 0.5093 0.050 Uiso 1 1 calc R
H1C H -0.4467 0.6395 0.4942 0.050 Uiso 1 1 calc R
C2 C -0.40162(13) 0.7591(3) 0.41939(10) 0.0225(5) Uani 1 1 d .
H2A H -0.4255 0.6790 0.3861 0.027 Uiso 1 1 calc R
H2B H -0.4046 0.8751 0.4006 0.027 Uiso 1 1 calc R
C3 C -0.31692(13) 0.7113(3) 0.43798(10) 0.0181(5) Uani 1 1 d .
H3A H -0.3144 0.5944 0.4559 0.022 Uiso 1 1 calc R
H3B H -0.2938 0.7894 0.4723 0.022 Uiso 1 1 calc R
C4 C -0.26785(13) 0.7181(3) 0.38281(10) 0.0169(5) Uani 1 1 d .
H4A H -0.2927 0.6471 0.3469 0.020 Uiso 1 1 calc R
H4B H -0.2660 0.8370 0.3673 0.020 Uiso 1 1 calc R
C5 C -0.18576(13) 0.6552(3) 0.40296(9) 0.0154(5) Uani 1 1 d .
H5A H -0.1878 0.5343 0.4162 0.019 Uiso 1 1 calc R
H5B H -0.1624 0.7215 0.4407 0.019 Uiso 1 1 calc R
C6 C -0.13370(13) 0.6699(3) 0.35048(9) 0.0169(5) Uani 1 1 d .
H6A H -0.1589 0.6137 0.3110 0.020 Uiso 1 1 calc R
H6B H -0.1258 0.7916 0.3406 0.020 Uiso 1 1 calc R
C7 C 0.00668(13) 0.6130(3) 0.34602(9) 0.0143(5) Uani 1 1 d .
C8 C 0.14757(13) 0.5365(3) 0.36480(9) 0.0153(5) Uani 1 1 d .
C9 C 0.20539(13) 0.5823(3) 0.41382(10) 0.0184(5) Uani 1 1 d .
H9 H 0.1915 0.6168 0.4541 0.022 Uiso 1 1 calc R
C10 C 0.28308(14) 0.5786(3) 0.40495(11) 0.0222(5) Uani 1 1 d .
H10 H 0.3225 0.6097 0.4387 0.027 Uiso 1 1 calc R
C11 C 0.30214(13) 0.5285(3) 0.34554(11) 0.0199(5) Uani 1 1 d .
C12 C 0.24482(14) 0.4803(3) 0.29639(10) 0.0191(5) Uani 1 1 d .
H12 H 0.2587 0.4460 0.2561 0.023 Uiso 1 1 calc R
C13 C 0.16760(14) 0.4823(3) 0.30601(9) 0.0167(5) Uani 1 1 d .
H13 H 0.1284 0.4469 0.2728 0.020 Uiso 1 1 calc R
C14 C 0.54360(15) 0.5091(3) 0.21589(11) 0.0307(6) Uani 1 1 d .
H14A H 0.4880 0.5175 0.2001 0.046 Uiso 1 1 calc R
H14B H 0.5581 0.5997 0.2473 0.046 Uiso 1 1 calc R
H14C H 0.5546 0.3978 0.2363 0.046 Uiso 1 1 calc R
C15 C 0.59068(13) 0.5284(3) 0.15974(10) 0.0217(5) Uani 1 1 d .
H15A H 0.5751 0.4377 0.1279 0.026 Uiso 1 1 calc R
H15B H 0.5781 0.6397 0.1386 0.026 Uiso 1 1 calc R
C16 C 0.67829(14) 0.5179(3) 0.18019(10) 0.0194(5) Uani 1 1 d .
H16A H 0.6911 0.4027 0.1977 0.023 Uiso 1 1 calc R
H16B H 0.6928 0.6011 0.2151 0.023 Uiso 1 1 calc R
C17 C 0.72726(14) 0.5528(3) 0.12627(9) 0.0174(5) Uani 1 1 d .
H17A H 0.7128 0.4707 0.0910 0.021 Uiso 1 1 calc R
H17B H 0.7158 0.6690 0.1092 0.021 Uiso 1 1 calc R
C18 C 0.81345(13) 0.5380(3) 0.14891(9) 0.0167(5) Uani 1 1 d .
H18A H 0.8249 0.4207 0.1649 0.020 Uiso 1 1 calc R
H18B H 0.8273 0.6173 0.1853 0.020 Uiso 1 1 calc R
C19 C 0.86373(13) 0.5774(3) 0.09686(9) 0.0189(5) Uani 1 1 d .
H19A H 0.8541 0.4919 0.0621 0.023 Uiso 1 1 calc R
H19B H 0.8501 0.6912 0.0783 0.023 Uiso 1 1 calc R
C20 C 1.00439(13) 0.6471(3) 0.09938(9) 0.0140(5) Uani 1 1 d .
C21 C 1.14848(13) 0.6731(3) 0.12631(9) 0.0132(4) Uani 1 1 d .
C22 C 1.20228(14) 0.7470(3) 0.17278(9) 0.0165(5) Uani 1 1 d .
H22 H 1.1868 0.7807 0.2126 0.020 Uiso 1 1 calc R
C23 C 1.27859(14) 0.7724(3) 0.16176(10) 0.0187(5) Uani 1 1 d .
H23 H 1.3154 0.8214 0.1941 0.022 Uiso 1 1 calc R
C24 C 1.30065(13) 0.7257(3) 0.10301(10) 0.0181(5) Uani 1 1 d .
C25 C 1.24765(14) 0.6508(3) 0.05657(9) 0.0179(5) Uani 1 1 d .
H25 H 1.2632 0.6188 0.0166 0.021 Uiso 1 1 calc R
C26 C 1.17213(13) 0.6222(3) 0.06804(9) 0.0164(5) Uani 1 1 d .
H26 H 1.1362 0.5679 0.0364 0.020 Uiso 1 1 calc R
N1 N -0.05894(11) 0.5897(2) 0.37123(8) 0.0165(4) Uani 1 1 d .
H1 H -0.0569 0.5185 0.4038 0.020 Uiso 1 1 calc R
N2 N 0.06957(11) 0.5341(2) 0.37826(8) 0.0172(4) Uani 1 1 d .
H2 H 0.0609 0.4736 0.4118 0.021 Uiso 1 1 calc R
N3 N 0.94540(11) 0.5746(2) 0.12361(8) 0.0169(4) Uani 1 1 d .
H3 H 0.9571 0.5186 0.1599 0.020 Uiso 1 1 calc R
N4 N 1.07260(11) 0.6428(2) 0.14013(7) 0.0143(4) Uani 1 1 d .
H4 H 1.0685 0.6176 0.1803 0.017 Uiso 1 1 calc R
S1 S 0.01011(3) 0.73606(7) 0.27974(2) 0.01545(12) Uani 1 1 d .
S2 S 0.99385(3) 0.74430(7) 0.02648(2) 0.01585(12) Uani 1 1 d .
Br1 Br 0.407632(15) 0.52571(3) 0.331258(13) 0.03549(8) Uani 1 1 d .
Br2 Br 1.404166(14) 0.76440(3) 0.086548(11) 0.02553(7) Uani 1 1 d .

loop_
_atom_site_aniso_label
_atom_site_aniso_U_11
_atom_site_aniso_U_22
_atom_site_aniso_U_33
_atom_site_aniso_U_23
_atom_site_aniso_U_13
_atom_site_aniso_U_12
C1 0.0206(15) 0.0507(17) 0.0311(13) 0.0044(12) 0.0102(11) 0.0104(13)
C2 0.0164(13) 0.0287(13) 0.0229(11) 0.0025(10) 0.0049(10) 0.0012(11)
C3 0.0144(12) 0.0210(11) 0.0196(10) 0.0012(9) 0.0046(9) -0.0029(10)
C4 0.0144(12) 0.0191(11) 0.0173(10) -0.0009(9) 0.0018(9) -0.0004(10)
C5 0.0131(12) 0.0190(11) 0.0143(10) -0.0023(9) 0.0021(8) -0.0004(10)
C6 0.0116(12) 0.0203(11) 0.0188(10) 0.0023(9) 0.0017(9) -0.0005(10)
C7 0.0181(13) 0.0125(10) 0.0120(10) -0.0046(8) 0.0011(8) -0.0028(10)
C8 0.0132(12) 0.0136(10) 0.0195(11) 0.0055(9) 0.0038(9) 0.0005(9)
C9 0.0182(13) 0.0183(11) 0.0182(11) -0.0017(9) 0.0007(9) 0.0003(10)
C10 0.0176(13) 0.0208(12) 0.0266(12) -0.0015(10) -0.0029(10) -0.0023(11)
C11 0.0126(13) 0.0149(11) 0.0339(13) 0.0079(10) 0.0088(10) 0.0006(10)
C12 0.0220(14) 0.0176(11) 0.0190(11) 0.0046(9) 0.0070(9) 0.0026(11)
C13 0.0181(13) 0.0155(11) 0.0159(10) 0.0021(9) -0.0001(9) -0.0002(10)
C14 0.0194(14) 0.0442(16) 0.0300(13) 0.0032(12) 0.0090(10) 0.0028(13)
C15 0.0157(13) 0.0289(13) 0.0205(11) 0.0008(10) 0.0031(10) -0.0010(11)
C16 0.0184(13) 0.0235(12) 0.0162(10) 0.0014(9) 0.0024(9) 0.0009(11)
C17 0.0201(13) 0.0183(11) 0.0140(10) -0.0010(9) 0.0028(9) 0.0008(10)
C18 0.0170(13) 0.0181(11) 0.0151(10) -0.0006(9) 0.0030(9) -0.0005(10)
C19 0.0144(12) 0.0272(12) 0.0151(10) -0.0003(9) 0.0014(9) -0.0033(10)
C20 0.0168(12) 0.0132(10) 0.0123(10) -0.0034(8) 0.0034(8) 0.0025(9)
C21 0.0119(12) 0.0137(10) 0.0146(10) 0.0040(8) 0.0037(8) 0.0032(9)
C22 0.0199(13) 0.0187(11) 0.0107(9) 0.0011(9) 0.0020(8) 0.0013(10)
C23 0.0199(13) 0.0166(11) 0.0185(10) -0.0008(9) -0.0019(9) -0.0017(10)
C24 0.0131(12) 0.0180(11) 0.0239(11) 0.0054(9) 0.0049(9) 0.0044(10)
C25 0.0196(13) 0.0206(11) 0.0138(10) 0.0006(9) 0.0033(9) 0.0045(10)
C26 0.0167(13) 0.0180(11) 0.0143(10) -0.0012(9) 0.0012(9) 0.0021(10)
N1 0.0161(11) 0.0177(9) 0.0164(9) 0.0052(7) 0.0041(7) 0.0015(8)
N2 0.0141(10) 0.0228(10) 0.0158(8) 0.0084(8) 0.0055(7) 0.0004(9)
N3 0.0163(11) 0.0235(10) 0.0105(8) 0.0038(7) 0.0005(7) -0.0012(9)
N4 0.0140(10) 0.0216(10) 0.0079(8) 0.0020(7) 0.0034(7) -0.0002(8)
S1 0.0177(3) 0.0173(3) 0.0117(2) 0.0014(2) 0.0034(2) 0.0015(2)
S2 0.0180(3) 0.0188(3) 0.0108(2) 0.0018(2) 0.0019(2) 0.0021(2)
Br1 0.01498(14) 0.03531(15) 0.05844(18) 0.00535(13) 0.01328(12) 0.00076(12)
Br2 0.01454(13) 0.02815(14) 0.03506(14) 0.00689(11) 0.00759(10) 0.00214(11)

loop_
_atom_type_symbol
_atom_type_description
_atom_type_scat_dispersion_real
_atom_type_scat_dispersion_imag
_atom_type_scat_source
C C 0.0033 0.0016 'International Tables Vol C Tables 4.2.6.8 and 6.1.1.4'
H H 0.0000 0.0000 'International Tables Vol C Tables 4.2.6.8 and 6.1.1.4'
N N 0.0061 0.0033 'International Tables Vol C Tables 4.2.6.8 and 6.1.1.4'
S S 0.1246 0.1234 'International Tables Vol C Tables 4.2.6.8 and 6.1.1.4'
Br Br -0.2901 2.4595 'International Tables Vol C Tables 4.2.6.8 and 6.1.1.4'

loop_
_geom_angle_atom_site_label_1
_geom_angle_atom_site_label_2
_geom_angle_atom_site_label_3
_geom_angle
C2 C1 H1A 109.5
C2 C1 H1B 109.5
H1A C1 H1B 109.5
C2 C1 H1C 109.5
H1A C1 H1C 109.5
H1B C1 H1C 109.5
C3 C2 C1 112.65(19)
C3 C2 H2A 109.1
C1 C2 H2A 109.1
C3 C2 H2B 109.1
C1 C2 H2B 109.1
H2A C2 H2B 107.8
C2 C3 C4 114.47(18)
C2 C3 H3A 108.6
C4 C3 H3A 108.6
C2 C3 H3B 108.6
C4 C3 H3B 108.6
H3A C3 H3B 107.6
C5 C4 C3 112.00(17)
C5 C4 H4A 109.2
C3 C4 H4A 109.2
C5 C4 H4B 109.2
C3 C4 H4B 109.2
H4A C4 H4B 107.9
C4 C5 C6 113.57(17)
C4 C5 H5A 108.9
C6 C5 H5A 108.9
C4 C5 H5B 108.9
C6 C5 H5B 108.9
H5A C5 H5B 107.7
N1 C6 C5 109.96(16)
N1 C6 H6A 109.7
C5 C6 H6A 109.7
N1 C6 H6B 109.7
C5 C6 H6B 109.7
H6A C6 H6B 108.2
N1 C7 N2 114.38(17)
N1 C7 S1 121.90(17)
N2 C7 S1 123.71(17)
C9 C8 C13 119.8(2)
C9 C8 N2 118.07(18)
C13 C8 N2 121.9(2)
C10 C9 C8 121.0(2)
C10 C9 H9 119.5
C8 C9 H9 119.5
C9 C10 C11 118.6(2)
C9 C10 H10 120.7
C11 C10 H10 120.7
C12 C11 C10 120.9(2)
C12 C11 Br1 119.42(16)
C10 C11 Br1 119.70(18)
C13 C12 C11 120.1(2)
C13 C12 H12 120.0
C11 C12 H12 120.0
C12 C13 C8 119.6(2)
C12 C13 H13 120.2
C8 C13 H13 120.2
C15 C14 H14A 109.5
C15 C14 H14B 109.5
H14A C14 H14B 109.5
C15 C14 H14C 109.5
H14A C14 H14C 109.5
H14B C14 H14C 109.5
C16 C15 C14 113.03(18)
C16 C15 H15A 109.0
C14 C15 H15A 109.0
C16 C15 H15B 109.0
C14 C15 H15B 109.0
H15A C15 H15B 107.8
C15 C16 C17 114.35(18)
C15 C16 H16A 108.7
C17 C16 H16A 108.7
C15 C16 H16B 108.7
C17 C16 H16B 108.7
H16A C16 H16B 107.6
C18 C17 C16 112.11(17)
C18 C17 H17A 109.2
C16 C17 H17A 109.2
C18 C17 H17B 109.2
C16 C17 H17B 109.2
H17A C17 H17B 107.9
C17 C18 C19 113.33(17)
C17 C18 H18A 108.9
C19 C18 H18A 108.9
C17 C18 H18B 108.9
C19 C18 H18B 108.9
H18A C18 H18B 107.7
N3 C19 C18 109.98(17)
N3 C19 H19A 109.7
C18 C19 H19A 109.7
N3 C19 H19B 109.7
C18 C19 H19B 109.7
H19A C19 H19B 108.2
N3 C20 N4 113.32(17)
N3 C20 S2 122.73(17)
N4 C20 S2 123.88(16)
C22 C21 C26 119.2(2)
C22 C21 N4 119.16(18)
C26 C21 N4 121.55(19)
C21 C22 C23 120.72(19)
C21 C22 H22 119.6
C23 C22 H22 119.6
C22 C23 C24 119.4(2)
C22 C23 H23 120.3
C24 C23 H23 120.3
C25 C24 C23 120.3(2)
C25 C24 Br2 119.81(16)
C23 C24 Br2 119.89(17)
C24 C25 C26 120.27(19)
C24 C25 H25 119.9
C26 C25 H25 119.9
C25 C26 C21 120.0(2)
C25 C26 H26 120.0
C21 C26 H26 120.0
C7 N1 C6 126.64(17)
C7 N1 H1 116.7
C6 N1 H1 116.7
C7 N2 C8 128.34(17)
C7 N2 H2 115.8
C8 N2 H2 115.8
C20 N3 C19 127.26(18)
C20 N3 H3 116.4
C19 N3 H3 116.4
C20 N4 C21 128.57(17)
C20 N4 H4 115.7
C21 N4 H4 115.7

loop_
_geom_bond_atom_site_label_1
_geom_bond_atom_site_label_2
_geom_bond_distance
C1 C2 1.528(3)
C1 H1A 0.9800
C1 H1B 0.9800
C1 H1C 0.9800
C2 C3 1.517(3)
C2 H2A 0.9900
C2 H2B 0.9900
C3 C4 1.528(3)
C3 H3A 0.9900
C3 H3B 0.9900
C4 C5 1.514(3)
C4 H4A 0.9900
C4 H4B 0.9900
C5 C6 1.520(3)
C5 H5A 0.9900
C5 H5B 0.9900
C6 N1 1.456(3)
C6 H6A 0.9900
C6 H6B 0.9900
C7 N1 1.331(3)
C7 N2 1.356(3)
C7 S1 1.703(2)
C8 C9 1.387(3)
C8 C13 1.394(3)
C8 N2 1.419(3)
C9 C10 1.386(3)
C9 H9 0.9500
C10 C11 1.391(3)
C10 H10 0.9500
C11 C12 1.389(3)
C11 Br1 1.894(2)
C12 C13 1.382(3)
C12 H12 0.9500
C13 H13 0.9500
C14 C15 1.529(3)
C14 H14A 0.9800
C14 H14B 0.9800
C14 H14C 0.9800
C15 C16 1.527(3)
C15 H15A 0.9900
C15 H15B 0.9900
C16 C17 1.529(3)
C16 H16A 0.9900
C16 H16B 0.9900
C17 C18 1.513(3)
C17 H17A 0.9900
C17 H17B 0.9900
C18 C19 1.519(3)
C18 H18A 0.9900
C18 H18B 0.9900
C19 N3 1.454(3)
C19 H19A 0.9900
C19 H19B 0.9900
C20 N3 1.330(3)
C20 N4 1.367(3)
C20 S2 1.700(2)
C21 C22 1.386(3)
C21 C26 1.401(3)
C21 N4 1.406(3)
C22 C23 1.389(3)
C22 H22 0.9500
C23 C24 1.390(3)
C23 H23 0.9500
C24 C25 1.381(3)
C24 Br2 1.899(2)
C25 C26 1.382(3)
C25 H25 0.9500
C26 H26 0.9500
N1 H1 0.8800
N2 H2 0.8800
N3 H3 0.8800
N4 H4 0.8800

loop_
_geom_hbond_atom_site_label_D
_geom_hbond_atom_site_label_H
_geom_hbond_atom_site_label_A
_geom_hbond_distance_DH
_geom_hbond_distance_HA
_geom_hbond_distance_DA
_geom_hbond_angle_DHA
_geom_hbond_site_symmetry_A
N2 H2 S2 0.88 2.48 3.3124(17) 158.3 2_645
N3 H3 S1 0.88 2.58 3.3703(18) 150.0 2_645
N4 H4 S1 0.88 2.61 3.3423(16) 141.1 1_655
N1 H1 S2 0.88 2.75 3.5491(18) 152.0 2_645
